data_1554782
loop_
_publ_author_name
'Du, Zao'
'Xing, Yanpeng'
'Lu, Ping'
'Wang, Yanguang'

_publ_section_title
;
 Copper-catalyzed cascade double C3-indolations of 3-diazoindolin-2-imines
 with indoles: convenient access to 3,3-diaryl-2-iminoindoles.
;
_journal_issue 5
_journal_name_full 'Organic letters'
_journal_page_first 1192
_journal_page_last 1195
_journal_paper_doi 10.1021/acs.orglett.5b00089
_journal_volume 17
_journal_year 2015
_chemical_formula_moiety 'C34 H29 N5 O4 S'
_chemical_formula_sum 'C34 H29 N5 O4 S'
_chemical_formula_weight 603.68
_space_group_crystal_system triclinic
_space_group_IT_number 2
_space_group_name_Hall '-P 1'
_space_group_name_H-M_alt 'P -1'
_atom_sites_solution_hydrogens geom
_atom_sites_solution_primary direct
_atom_sites_solution_secondary difmap
_audit_creation_date 2014-07-10
_audit_creation_method
;
Olex2 1.2
(compiled 2014.03.20 svn.r2914 for OlexSys, GUI svn.r4816)
;
_cell_angle_alpha 72.931(7)
_cell_angle_beta 74.564(6)
_cell_angle_gamma 84.268(6)
_cell_formula_units_Z 2
_cell_length_a 9.7972(7)
_cell_length_b 10.5090(8)
_cell_length_c 15.4371(11)
_cell_measurement_reflns_used 3246
_cell_measurement_temperature 170.0
_cell_measurement_theta_max 29.5816
_cell_measurement_theta_min 3.2996
_cell_volume 1464.2(2)
_computing_cell_refinement
;
CrysAlisPro, Agilent Technologies,
Version 1.171.35.11 (release 16-05-2011 CrysAlis171 .NET)
(compiled May 16 2011,17:55:39)
;
_computing_data_collection
;
CrysAlisPro, Agilent Technologies,
Version 1.171.35.11 (release 16-05-2011 CrysAlis171 .NET)
(compiled May 16 2011,17:55:39)
;
_computing_data_reduction
;
CrysAlisPro, Agilent Technologies,
Version 1.171.35.11 (release 16-05-2011 CrysAlis171 .NET)
(compiled May 16 2011,17:55:39)
;
_computing_molecular_graphics 'Olex2 (Dolomanov et al., 2009)'
_computing_publication_material 'Olex2 (Dolomanov et al., 2009)'
_computing_structure_refinement 'ShelXL (Sheldrick, 2008)'
_computing_structure_solution 'ShelXS (Sheldrick, 2008)'
_diffrn_ambient_temperature 170.0
_diffrn_detector_area_resol_mean 10.3592
_diffrn_measured_fraction_theta_full 0.996
_diffrn_measured_fraction_theta_max 0.996
_diffrn_measurement_device_type 'Xcalibur, Atlas, Gemini ultra'
_diffrn_measurement_method '\w scans'
_diffrn_orient_matrix_UB_11 0.0098591000
_diffrn_orient_matrix_UB_12 -0.0120366000
_diffrn_orient_matrix_UB_13 -0.0441567000
_diffrn_orient_matrix_UB_21 -0.0079019000
_diffrn_orient_matrix_UB_22 -0.0691890000
_diffrn_orient_matrix_UB_23 0.0222435000
_diffrn_orient_matrix_UB_31 -0.0740584000
_diffrn_orient_matrix_UB_32 0.0074713000
_diffrn_orient_matrix_UB_33 0.0042844000
_diffrn_radiation_monochromator graphite
_diffrn_radiation_type MoK\a
_diffrn_radiation_wavelength 0.71073
_diffrn_reflns_av_R_equivalents 0.0368
_diffrn_reflns_av_unetI/netI 0.0575
_diffrn_reflns_limit_h_max 11
_diffrn_reflns_limit_h_min -11
_diffrn_reflns_limit_k_max 10
_diffrn_reflns_limit_k_min -12
_diffrn_reflns_limit_l_max 18
_diffrn_reflns_limit_l_min -18
_diffrn_reflns_number 9966
_diffrn_reflns_theta_full 25.35
_diffrn_reflns_theta_max 25.35
_diffrn_reflns_theta_min 3.31
_diffrn_source 'Enhance (Mo) X-ray Source'
_exptl_absorpt_coefficient_mu 0.160
_exptl_absorpt_correction_T_max 1.00000
_exptl_absorpt_correction_T_min 0.92902
_exptl_absorpt_correction_type multi-scan
_exptl_absorpt_process_details
;
CrysAlisPro, Agilent Technologies,
Version 1.171.35.11 (release 16-05-2011 CrysAlis171 .NET)
(compiled May 16 2011,17:55:39)
Empirical absorption correction using spherical harmonics,
 implemented in SCALE3 ABSPACK scaling algorithm.
;
_exptl_crystal_colour yellow
_exptl_crystal_density_diffrn 1.369
_exptl_crystal_density_method 'not measured'
_exptl_crystal_description block
_exptl_crystal_F_000 632
_exptl_crystal_size_max 0.35
_exptl_crystal_size_mid 0.32
_exptl_crystal_size_min 0.2
_refine_diff_density_max 0.250
_refine_diff_density_min -0.361
_refine_diff_density_rms 0.047
_refine_ls_extinction_method none
_refine_ls_goodness_of_fit_ref 1.027
_refine_ls_hydrogen_treatment constr
_refine_ls_matrix_type full
_refine_ls_number_parameters 401
_refine_ls_number_reflns 5350
_refine_ls_number_restraints 0
_refine_ls_restrained_S_all 1.027
_refine_ls_R_factor_all 0.0625
_refine_ls_R_factor_gt 0.0430
_refine_ls_shift/su_max 0.000
_refine_ls_shift/su_mean 0.000
_refine_ls_structure_factor_coef Fsqd
_refine_ls_weighting_details 'calc w=1/[\s^2^(Fo^2^)+(0.0413P)^2^+0.2849P] where P=(Fo^2^+2Fc^2^)/3'
_refine_ls_weighting_scheme calc
_refine_ls_wR_factor_gt 0.0952
_refine_ls_wR_factor_ref 0.1066
_reflns_number_gt 4138
_reflns_number_total 5350
_reflns_threshold_expression >2sigma(I)
_cod_data_source_file ol5b00089_si_002.cif
_cod_data_source_block 140708_duz_503_103
_cod_original_cell_volume 1464.16(18)
_cod_database_code 1554782
_chemical_oxdiff_formula 'c10 h10 n2 o8 S1'
_reflns_odcompleteness_completeness 99.52
_reflns_odcompleteness_iscentric 1
_reflns_odcompleteness_theta 26.32
_olex2_refinement_description
;
1. Fixed Uiso
 At 1.2 times of:
  All C(H) groups
 At 1.5 times of:
  All C(H,H,H) groups
2.a Aromatic/amide H refined with riding coordinates:
 C1(H1), C2(H2), C4(H4), C11(H11), C12(H12), C14(H14), C15(H15), C18(H18),
 C21(H21), C22(H22), C23(H23), C24(H24), C27(H27), C30(H30), C31(H31), C32(H32),
  C33(H33)
2.b Idealised Me refined as rotating group:
 C9(H9A,H9B,H9C), C16(H16A,H16B,H16C), C25(H25A,H25B,H25C), C34(H34A,H34B,H34C)
;

loop_
_space_group_symop_id
_space_group_symop_operation_xyz
1 'x, y, z'
2 '-x, -y, -z'

loop_
_atom_site_label
_atom_site_type_symbol
_atom_site_fract_x
_atom_site_fract_y
_atom_site_fract_z
_atom_site_U_iso_or_equiv
_atom_site_adp_type
_atom_site_occupancy
_atom_site_calc_flag
_atom_site_refinement_flags_posn
S1 S 0.19186(5) 0.91635(6) 0.15038(3) 0.02632(15) Uani 1 d .
O1 O 0.20028(15) 1.03019(17) 0.07048(9) 0.0396(4) Uani 1 d .
O2 O 0.15497(15) 0.79198(17) 0.14320(10) 0.0385(4) Uani 1 d .
O3 O 1.00526(16) 0.51689(17) 0.26354(10) 0.0429(4) Uani 1 d .
O4 O 1.07799(16) 0.47313(18) 0.13089(11) 0.0494(5) Uani 1 d .
N1 N 0.33159(16) 0.90127(17) 0.18896(11) 0.0242(4) Uani 1 d .
N2 N 0.51295(15) 0.79504(16) 0.09155(10) 0.0211(4) Uani 1 d .
N3 N 0.47316(17) 0.72504(18) 0.48334(11) 0.0285(4) Uani 1 d .
N4 N 0.76662(16) 1.13952(17) 0.13048(11) 0.0256(4) Uani 1 d .
N5 N 0.99390(17) 0.52633(18) 0.18504(12) 0.0309(4) Uani 1 d .
C1 C 0.7283(2) 0.6580(2) 0.04535(13) 0.0239(4) Uani 1 d .
H1 H 0.7083 0.6534 -0.0106 0.029 Uiso 1 calc R
C2 C 0.8463(2) 0.5947(2) 0.07354(13) 0.0248(5) Uani 1 d .
H2 H 0.9098 0.5459 0.0361 0.030 Uiso 1 calc R
C3 C 0.87305(19) 0.6015(2) 0.15516(13) 0.0228(4) Uani 1 d .
C4 C 0.78620(19) 0.67526(19) 0.21139(12) 0.0213(4) Uani 1 d .
H4 H 0.8068 0.6811 0.2668 0.026 Uiso 1 calc R
C5 C 0.67026(18) 0.73873(19) 0.18319(12) 0.0187(4) Uani 1 d .
C6 C 0.64071(19) 0.72823(19) 0.10248(12) 0.0200(4) Uani 1 d .
C7 C 0.45272(19) 0.84532(19) 0.16540(12) 0.0202(4) Uani 1 d .
C8 C 0.55960(18) 0.82957(19) 0.22508(12) 0.0195(4) Uani 1 d .
C9 C 0.4602(2) 0.8079(2) 0.00949(13) 0.0313(5) Uani 1 d .
H9A H 0.5398 0.8209 -0.0461 0.047 Uiso 1 calc GR
H9B H 0.3943 0.8846 0.0016 0.047 Uiso 1 calc GR
H9C H 0.4108 0.7269 0.0178 0.047 Uiso 1 calc GR
C10 C 0.06964(19) 0.9541(2) 0.24691(14) 0.0269(5) Uani 1 d .
C11 C 0.0040(2) 0.8507(2) 0.32045(15) 0.0337(5) Uani 1 d .
H11 H 0.0193 0.7613 0.3173 0.040 Uiso 1 calc R
C12 C -0.0850(2) 0.8800(3) 0.39904(15) 0.0388(6) Uani 1 d .
H12 H -0.1303 0.8095 0.4499 0.047 Uiso 1 calc R
C13 C -0.1090(2) 1.0091(3) 0.40497(15) 0.0373(6) Uani 1 d .
C14 C -0.0428(2) 1.1116(3) 0.32947(16) 0.0390(6) Uani 1 d .
H14 H -0.0596 1.2013 0.3318 0.047 Uiso 1 calc R
C15 C 0.0475(2) 1.0841(2) 0.25092(15) 0.0341(5) Uani 1 d .
H15 H 0.0938 1.1543 0.2002 0.041 Uiso 1 calc R
C16 C -0.2032(3) 1.0387(3) 0.49217(17) 0.0561(7) Uani 1 d .
H16A H -0.3027 1.0338 0.4925 0.084 Uiso 1 calc GR
H16B H -0.1846 1.1282 0.4929 0.084 Uiso 1 calc GR
H16C H -0.1833 0.9732 0.5476 0.084 Uiso 1 calc GR
C17 C 0.49691(19) 0.77294(19) 0.32843(12) 0.0202(4) Uani 1 d .
C18 C 0.5425(2) 0.8002(2) 0.39710(13) 0.0252(5) Uani 1 d .
H18 H 0.6128 0.8629 0.3864 0.030 Uiso 1 calc R
C19 C 0.3792(2) 0.6471(2) 0.47190(13) 0.0258(5) Uani 1 d .
C20 C 0.39045(19) 0.6738(2) 0.37463(13) 0.0231(4) Uani 1 d .
C21 C 0.3020(2) 0.6062(2) 0.34652(14) 0.0288(5) Uani 1 d .
H21 H 0.3078 0.6209 0.2819 0.035 Uiso 1 calc R
C22 C 0.2065(2) 0.5182(2) 0.41304(16) 0.0374(6) Uani 1 d .
H22 H 0.1459 0.4725 0.3939 0.045 Uiso 1 calc R
C23 C 0.1969(2) 0.4948(2) 0.50802(16) 0.0399(6) Uani 1 d .
H23 H 0.1296 0.4336 0.5524 0.048 Uiso 1 calc R
C24 C 0.2823(2) 0.5578(2) 0.53892(15) 0.0367(6) Uani 1 d .
H24 H 0.2756 0.5412 0.6038 0.044 Uiso 1 calc R
C25 C 0.4964(3) 0.7249(3) 0.57245(14) 0.0432(6) Uani 1 d .
H25A H 0.5685 0.7898 0.5619 0.065 Uiso 1 calc GR
H25B H 0.5287 0.6360 0.6033 0.065 Uiso 1 calc GR
H25C H 0.4076 0.7489 0.6123 0.065 Uiso 1 calc GR
C26 C 0.62027(19) 0.96724(19) 0.20085(12) 0.0195(4) Uani 1 d .
C27 C 0.75250(19) 1.0060(2) 0.14777(12) 0.0223(4) Uani 1 d .
H27 H 0.8251 0.9478 0.1258 0.027 Uiso 1 calc R
C28 C 0.6390(2) 1.1919(2) 0.17157(13) 0.0244(5) Uani 1 d .
C29 C 0.54431(19) 1.0862(2) 0.21763(12) 0.0219(4) Uani 1 d .
C30 C 0.4053(2) 1.1169(2) 0.26153(13) 0.0269(5) Uani 1 d .
H30 H 0.3394 1.0481 0.2950 0.032 Uiso 1 calc R
C31 C 0.3657(2) 1.2477(2) 0.25550(15) 0.0346(5) Uani 1 d .
H31 H 0.2712 1.2688 0.2844 0.042 Uiso 1 calc R
C32 C 0.4614(2) 1.3506(2) 0.20769(15) 0.0385(6) Uani 1 d .
H32 H 0.4303 1.4403 0.2038 0.046 Uiso 1 calc R
C33 C 0.5998(2) 1.3241(2) 0.16634(14) 0.0328(5) Uani 1 d .
H33 H 0.6658 1.3934 0.1354 0.039 Uiso 1 calc R
C34 C 0.8868(2) 1.2182(2) 0.06912(15) 0.0326(5) Uani 1 d .
H34A H 0.9650 1.1588 0.0496 0.049 Uiso 1 calc GR
H34B H 0.9170 1.2721 0.1025 0.049 Uiso 1 calc GR
H34C H 0.8594 1.2769 0.0139 0.049 Uiso 1 calc GR

loop_
_atom_site_aniso_label
_atom_site_aniso_U_11
_atom_site_aniso_U_22
_atom_site_aniso_U_33
_atom_site_aniso_U_23
_atom_site_aniso_U_13
_atom_site_aniso_U_12
S1 0.0205(3) 0.0342(3) 0.0248(3) -0.0085(2) -0.0073(2) 0.0020(2)
O1 0.0373(8) 0.0479(11) 0.0259(8) -0.0023(7) -0.0085(7) 0.0121(7)
O2 0.0341(8) 0.0488(11) 0.0409(9) -0.0242(8) -0.0070(7) -0.0102(7)
O3 0.0390(9) 0.0568(12) 0.0335(9) -0.0141(8) -0.0152(7) 0.0179(8)
O4 0.0395(9) 0.0649(13) 0.0500(10) -0.0329(9) -0.0141(8) 0.0302(9)
N1 0.0203(8) 0.0269(10) 0.0268(9) -0.0090(8) -0.0076(7) 0.0028(7)
N2 0.0206(8) 0.0267(10) 0.0168(8) -0.0065(7) -0.0060(7) 0.0006(7)
N3 0.0311(9) 0.0345(11) 0.0185(8) -0.0061(8) -0.0059(7) 0.0014(8)
N4 0.0232(8) 0.0245(10) 0.0283(9) -0.0058(7) -0.0059(7) -0.0038(7)
N5 0.0263(9) 0.0334(11) 0.0320(10) -0.0111(8) -0.0058(8) 0.0060(8)
C1 0.0257(10) 0.0273(12) 0.0189(9) -0.0097(9) -0.0021(8) -0.0017(9)
C2 0.0230(10) 0.0257(12) 0.0237(10) -0.0110(9) 0.0024(8) -0.0013(9)
C3 0.0182(9) 0.0202(11) 0.0259(10) -0.0035(8) -0.0022(8) 0.0001(8)
C4 0.0208(9) 0.0224(11) 0.0196(10) -0.0051(8) -0.0034(8) -0.0028(8)
C5 0.0183(9) 0.0189(11) 0.0173(9) -0.0052(8) -0.0004(8) -0.0031(8)
C6 0.0204(9) 0.0172(11) 0.0197(9) -0.0028(8) -0.0021(8) -0.0029(8)
C7 0.0219(10) 0.0187(11) 0.0179(9) -0.0033(8) -0.0023(8) -0.0027(8)
C8 0.0201(9) 0.0203(11) 0.0176(9) -0.0058(8) -0.0036(8) 0.0010(8)
C9 0.0326(11) 0.0430(15) 0.0213(10) -0.0113(10) -0.0104(9) 0.0034(10)
C10 0.0182(9) 0.0347(13) 0.0283(11) -0.0081(9) -0.0083(9) 0.0019(9)
C11 0.0250(11) 0.0349(14) 0.0379(12) -0.0102(10) -0.0028(10) 0.0010(10)
C12 0.0276(11) 0.0455(16) 0.0353(12) -0.0076(11) 0.0016(10) -0.0010(11)
C13 0.0253(11) 0.0488(16) 0.0362(12) -0.0147(11) -0.0053(10) 0.0091(11)
C14 0.0373(12) 0.0367(15) 0.0440(13) -0.0163(11) -0.0107(11) 0.0116(11)
C15 0.0297(11) 0.0363(14) 0.0335(12) -0.0055(10) -0.0095(10) 0.0037(10)
C16 0.0467(15) 0.069(2) 0.0470(15) -0.0239(14) 0.0006(12) 0.0144(14)
C17 0.0206(9) 0.0202(11) 0.0181(9) -0.0050(8) -0.0037(8) 0.0038(8)
C18 0.0219(10) 0.0301(12) 0.0226(10) -0.0083(9) -0.0040(8) 0.0026(9)
C19 0.0243(10) 0.0272(12) 0.0203(10) -0.0037(9) -0.0010(8) 0.0040(9)
C20 0.0217(10) 0.0215(11) 0.0237(10) -0.0065(8) -0.0033(8) 0.0051(8)
C21 0.0286(11) 0.0282(13) 0.0290(11) -0.0083(9) -0.0062(9) 0.0014(9)
C22 0.0326(12) 0.0324(14) 0.0459(14) -0.0087(11) -0.0086(11) -0.0051(10)
C23 0.0344(12) 0.0330(14) 0.0400(13) 0.0002(10) 0.0023(11) -0.0077(11)
C24 0.0384(12) 0.0369(14) 0.0248(11) -0.0024(10) 0.0013(10) 0.0006(11)
C25 0.0499(14) 0.0593(18) 0.0238(11) -0.0137(11) -0.0145(11) 0.0041(13)
C26 0.0211(9) 0.0233(11) 0.0149(9) -0.0054(8) -0.0056(8) -0.0003(8)
C27 0.0209(10) 0.0242(12) 0.0227(10) -0.0070(8) -0.0076(8) 0.0023(8)
C28 0.0269(10) 0.0266(12) 0.0223(10) -0.0081(9) -0.0093(9) -0.0003(9)
C29 0.0250(10) 0.0256(12) 0.0169(9) -0.0068(8) -0.0075(8) -0.0002(9)
C30 0.0290(11) 0.0302(13) 0.0229(10) -0.0120(9) -0.0047(9) 0.0016(9)
C31 0.0338(12) 0.0392(15) 0.0363(12) -0.0230(11) -0.0070(10) 0.0072(11)
C32 0.0494(14) 0.0299(14) 0.0426(13) -0.0199(11) -0.0143(12) 0.0070(11)
C33 0.0410(12) 0.0267(13) 0.0336(12) -0.0108(10) -0.0107(10) -0.0031(10)
C34 0.0279(11) 0.0318(13) 0.0354(12) -0.0041(10) -0.0065(9) -0.0084(10)

loop_
_atom_type_symbol
_atom_type_description
_atom_type_scat_dispersion_real
_atom_type_scat_dispersion_imag
_atom_type_scat_source
C C 0.0033 0.0016 'International Tables Vol C Tables 4.2.6.8 and 6.1.1.4'
H H 0.0000 0.0000 'International Tables Vol C Tables 4.2.6.8 and 6.1.1.4'
N N 0.0061 0.0033 'International Tables Vol C Tables 4.2.6.8 and 6.1.1.4'
O O 0.0106 0.0060 'International Tables Vol C Tables 4.2.6.8 and 6.1.1.4'
S S 0.1246 0.1234 'International Tables Vol C Tables 4.2.6.8 and 6.1.1.4'

loop_
_geom_angle_atom_site_label_1
_geom_angle_atom_site_label_2
_geom_angle_atom_site_label_3
_geom_angle
O1 S1 N1 110.77(9)
O1 S1 C10 108.34(10)
O2 S1 O1 117.85(10)
O2 S1 N1 111.58(9)
O2 S1 C10 108.48(9)
N1 S1 C10 97.86(9)
C7 N1 S1 131.69(14)
C6 N2 C9 122.01(15)
C7 N2 C6 110.41(15)
C7 N2 C9 127.56(16)
C18 N3 C19 108.46(16)
C18 N3 C25 126.23(18)
C19 N3 C25 125.30(17)
C27 N4 C28 108.33(15)
C27 N4 C34 126.57(17)
C28 N4 C34 124.60(18)
O3 N5 O4 122.91(18)
O3 N5 C3 118.50(16)
O4 N5 C3 118.57(17)
C2 C1 H1 121.6
C6 C1 H1 121.6
C6 C1 C2 116.81(18)
C1 C2 H2 119.6
C3 C2 C1 120.83(17)
C3 C2 H2 119.6
C2 C3 N5 118.86(17)
C2 C3 C4 122.10(18)
C4 C3 N5 119.02(17)
C3 C4 H4 121.5
C5 C4 C3 117.08(17)
C5 C4 H4 121.5
C4 C5 C6 120.81(17)
C4 C5 C8 130.46(16)
C6 C5 C8 108.70(16)
C1 C6 N2 127.63(17)
C1 C6 C5 122.31(18)
C5 C6 N2 110.05(15)
N1 C7 N2 131.75(17)
N1 C7 C8 119.57(16)
N2 C7 C8 108.66(15)
C5 C8 C7 100.88(14)
C5 C8 C26 109.65(14)
C17 C8 C5 113.35(16)
C17 C8 C7 113.64(14)
C17 C8 C26 112.82(15)
C26 C8 C7 105.62(15)
N2 C9 H9A 109.5
N2 C9 H9B 109.5
N2 C9 H9C 109.5
H9A C9 H9B 109.5
H9A C9 H9C 109.5
H9B C9 H9C 109.5
C11 C10 S1 118.85(17)
C15 C10 S1 120.12(16)
C15 C10 C11 120.90(19)
C10 C11 H11 120.6
C10 C11 C12 118.8(2)
C12 C11 H11 120.6
C11 C12 H12 119.2
C13 C12 C11 121.6(2)
C13 C12 H12 119.2
C12 C13 C14 118.5(2)
C12 C13 C16 120.8(2)
C14 C13 C16 120.7(2)
C13 C14 H14 119.7
C15 C14 C13 120.6(2)
C15 C14 H14 119.7
C10 C15 C14 119.6(2)
C10 C15 H15 120.2
C14 C15 H15 120.2
C13 C16 H16A 109.5
C13 C16 H16B 109.5
C13 C16 H16C 109.5
H16A C16 H16B 109.5
H16A C16 H16C 109.5
H16B C16 H16C 109.5
C18 C17 C8 124.61(17)
C18 C17 C20 106.54(16)
C20 C17 C8 128.63(17)
N3 C18 H18 124.6
C17 C18 N3 110.74(18)
C17 C18 H18 124.6
N3 C19 C20 108.27(16)
N3 C19 C24 129.64(18)
C24 C19 C20 122.06(19)
C19 C20 C17 106.00(17)
C21 C20 C17 135.80(18)
C21 C20 C19 118.19(18)
C20 C21 H21 120.3
C22 C21 C20 119.48(19)
C22 C21 H21 120.3
C21 C22 H22 119.4
C21 C22 C23 121.1(2)
C23 C22 H22 119.4
C22 C23 H23 119.2
C24 C23 C22 121.5(2)
C24 C23 H23 119.2
C19 C24 H24 121.2
C23 C24 C19 117.6(2)
C23 C24 H24 121.2
N3 C25 H25A 109.5
N3 C25 H25B 109.5
N3 C25 H25C 109.5
H25A C25 H25B 109.5
H25A C25 H25C 109.5
H25B C25 H25C 109.5
C27 C26 C8 126.16(17)
C27 C26 C29 106.33(17)
C29 C26 C8 126.98(16)
N4 C27 C26 110.97(17)
N4 C27 H27 124.5
C26 C27 H27 124.5
N4 C28 C29 107.93(18)
N4 C28 C33 128.95(18)
C33 C28 C29 122.99(18)
C28 C29 C26 106.42(16)
C30 C29 C26 135.47(18)
C30 C29 C28 117.98(19)
C29 C30 H30 120.4
C31 C30 C29 119.15(19)
C31 C30 H30 120.4
C30 C31 H31 119.3
C30 C31 C32 121.5(2)
C32 C31 H31 119.3
C31 C32 H32 119.5
C33 C32 C31 121.0(2)
C33 C32 H32 119.5
C28 C33 H33 121.3
C32 C33 C28 117.3(2)
C32 C33 H33 121.3
N4 C34 H34A 109.5
N4 C34 H34B 109.5
N4 C34 H34C 109.5
H34A C34 H34B 109.5
H34A C34 H34C 109.5
H34B C34 H34C 109.5

loop_
_geom_bond_atom_site_label_1
_geom_bond_atom_site_label_2
_geom_bond_distance
S1 O1 1.4349(16)
S1 O2 1.4324(16)
S1 N1 1.6091(16)
S1 C10 1.764(2)
O3 N5 1.221(2)
O4 N5 1.227(2)
N1 C7 1.282(2)
N2 C6 1.398(2)
N2 C7 1.364(2)
N2 C9 1.458(2)
N3 C18 1.366(2)
N3 C19 1.368(3)
N3 C25 1.452(3)
N4 C27 1.363(2)
N4 C28 1.384(3)
N4 C34 1.452(2)
N5 C3 1.459(3)
C1 H1 0.9500
C1 C2 1.384(3)
C1 C6 1.383(3)
C2 H2 0.9500
C2 C3 1.376(3)
C3 C4 1.396(3)
C4 H4 0.9500
C4 C5 1.366(3)
C5 C6 1.388(3)
C5 C8 1.512(3)
C7 C8 1.537(3)
C8 C17 1.507(2)
C8 C26 1.524(3)
C9 H9A 0.9800
C9 H9B 0.9800
C9 H9C 0.9800
C10 C11 1.382(3)
C10 C15 1.379(3)
C11 H11 0.9500
C11 C12 1.389(3)
C12 H12 0.9500
C12 C13 1.379(3)
C13 C14 1.393(3)
C13 C16 1.512(3)
C14 H14 0.9500
C14 C15 1.386(3)
C15 H15 0.9500
C16 H16A 0.9800
C16 H16B 0.9800
C16 H16C 0.9800
C17 C18 1.364(3)
C17 C20 1.438(3)
C18 H18 0.9500
C19 C20 1.420(3)
C19 C24 1.392(3)
C20 C21 1.395(3)
C21 H21 0.9500
C21 C22 1.375(3)
C22 H22 0.9500
C22 C23 1.392(3)
C23 H23 0.9500
C23 C24 1.369(3)
C24 H24 0.9500
C25 H25A 0.9800
C25 H25B 0.9800
C25 H25C 0.9800
C26 C27 1.364(2)
C26 C29 1.444(3)
C27 H27 0.9500
C28 C29 1.412(3)
C28 C33 1.388(3)
C29 C30 1.403(3)
C30 H30 0.9500
C30 C31 1.374(3)
C31 H31 0.9500
C31 C32 1.400(3)
C32 H32 0.9500
C32 C33 1.375(3)
C33 H33 0.9500
C34 H34A 0.9800
C34 H34B 0.9800
C34 H34C 0.9800

loop_
_geom_torsion_atom_site_label_1
_geom_torsion_atom_site_label_2
_geom_torsion_atom_site_label_3
_geom_torsion_atom_site_label_4
_geom_torsion
S1 N1 C7 N2 10.4(3)
S1 N1 C7 C8 -171.23(14)
S1 C10 C11 C12 175.75(17)
S1 C10 C15 C14 -176.39(16)
O1 S1 N1 C7 -85.5(2)
O1 S1 C10 C11 156.30(16)
O1 S1 C10 C15 -27.7(2)
O2 S1 N1 C7 47.9(2)
O2 S1 C10 C11 27.28(19)
O2 S1 C10 C15 -156.76(17)
O3 N5 C3 C2 -169.45(18)
O3 N5 C3 C4 9.0(3)
O4 N5 C3 C2 9.1(3)
O4 N5 C3 C4 -172.53(19)
N1 S1 C10 C11 -88.67(17)
N1 S1 C10 C15 87.29(18)
N1 C7 C8 C5 169.92(17)
N1 C7 C8 C17 48.3(2)
N1 C7 C8 C26 -75.9(2)
N2 C7 C8 C5 -11.38(19)
N2 C7 C8 C17 -133.03(16)
N2 C7 C8 C26 102.78(17)
N3 C19 C20 C17 -0.2(2)
N3 C19 C20 C21 -179.06(18)
N3 C19 C24 C23 178.1(2)
N4 C28 C29 C26 -1.1(2)
N4 C28 C29 C30 -177.52(16)
N4 C28 C33 C32 174.64(19)
N5 C3 C4 C5 -176.82(16)
C1 C2 C3 N5 176.20(17)
C1 C2 C3 C4 -2.2(3)
C2 C1 C6 N2 -176.92(18)
C2 C1 C6 C5 1.7(3)
C2 C3 C4 C5 1.5(3)
C3 C4 C5 C6 0.6(3)
C3 C4 C5 C8 -177.33(18)
C4 C5 C6 N2 176.51(16)
C4 C5 C6 C1 -2.3(3)
C4 C5 C8 C7 -172.09(19)
C4 C5 C8 C17 -50.2(3)
C4 C5 C8 C26 76.8(2)
C5 C8 C17 C18 95.3(2)
C5 C8 C17 C20 -78.5(2)
C5 C8 C26 C27 1.5(3)
C5 C8 C26 C29 171.91(17)
C6 N2 C7 N1 -172.3(2)
C6 N2 C7 C8 9.2(2)
C6 C1 C2 C3 0.5(3)
C6 C5 C8 C7 9.74(18)
C6 C5 C8 C17 131.59(16)
C6 C5 C8 C26 -101.35(17)
C7 N2 C6 C1 176.05(19)
C7 N2 C6 C5 -2.7(2)
C7 C8 C17 C18 -150.27(19)
C7 C8 C17 C20 35.9(3)
C7 C8 C26 C27 -106.5(2)
C7 C8 C26 C29 64.0(2)
C8 C5 C6 N2 -5.1(2)
C8 C5 C6 C1 176.08(17)
C8 C17 C18 N3 -174.65(17)
C8 C17 C20 C19 174.60(18)
C8 C17 C20 C21 -6.8(4)
C8 C26 C27 N4 172.66(16)
C8 C26 C29 C28 -171.67(17)
C8 C26 C29 C30 3.9(3)
C9 N2 C6 C1 -5.4(3)
C9 N2 C6 C5 175.91(17)
C9 N2 C7 N1 9.2(3)
C9 N2 C7 C8 -169.29(17)
C10 S1 N1 C7 161.4(2)
C10 C11 C12 C13 0.1(3)
C11 C10 C15 C14 -0.5(3)
C11 C12 C13 C14 0.6(3)
C11 C12 C13 C16 -178.4(2)
C12 C13 C14 C15 -1.3(3)
C13 C14 C15 C10 1.2(3)
C15 C10 C11 C12 -0.2(3)
C16 C13 C14 C15 177.7(2)
C17 C8 C26 C27 128.84(19)
C17 C8 C26 C29 -60.7(2)
C17 C20 C21 C22 -177.7(2)
C18 N3 C19 C20 0.3(2)
C18 N3 C19 C24 -177.7(2)
C18 C17 C20 C19 -0.1(2)
C18 C17 C20 C21 178.5(2)
C19 N3 C18 C17 -0.4(2)
C19 C20 C21 C22 0.8(3)
C20 C17 C18 N3 0.3(2)
C20 C19 C24 C23 0.3(3)
C20 C21 C22 C23 -0.3(3)
C21 C22 C23 C24 -0.2(4)
C22 C23 C24 C19 0.3(3)
C24 C19 C20 C17 178.09(19)
C24 C19 C20 C21 -0.8(3)
C25 N3 C18 C17 178.40(19)
C25 N3 C19 C20 -178.49(19)
C25 N3 C19 C24 3.4(3)
C26 C8 C17 C18 -30.1(3)
C26 C8 C17 C20 156.12(18)
C26 C29 C30 C31 -173.0(2)
C27 N4 C28 C29 1.4(2)
C27 N4 C28 C33 -174.4(2)
C27 C26 C29 C28 0.3(2)
C27 C26 C29 C30 175.8(2)
C28 N4 C27 C26 -1.3(2)
C28 C29 C30 C31 2.1(3)
C29 C26 C27 N4 0.6(2)
C29 C28 C33 C32 -0.6(3)
C29 C30 C31 C32 -0.9(3)
C30 C31 C32 C33 -1.2(3)
C31 C32 C33 C28 1.9(3)
C33 C28 C29 C26 175.08(18)
C33 C28 C29 C30 -1.4(3)
C34 N4 C27 C26 -173.45(17)
C34 N4 C28 C29 173.79(17)
C34 N4 C28 C33 -2.1(3)
